data_1509870
loop_
_publ_author_name
'Parasyuk, O.V.'
'Olekseyuk, I.D.'
'Gulay, L.D.'

_publ_section_title
;
 Crystal structures of the Ag4 Hg Ge2 S7 and Ag4 Cd Ge2 S7 compounds
;
_journal_name_full 'Journal of Alloys Compd.'
_journal_page_first 157
_journal_page_last 166
_journal_paper_doi 10.1016/S0925-8388(02)00016-6
_journal_volume 340
_journal_year 2002
_chemical_formula_sum 'Ag4 Cd Ge2 S7'
_chemical_name_systematic 'Ag4 Cd (Ge2 S7)'
_space_group_IT_number 9
_symmetry_space_group_name_Hall 'C -2yc'
_symmetry_space_group_name_H-M 'C 1 c 1'
_cell_angle_alpha 90
_cell_angle_beta 93.589
_cell_angle_gamma 90
_cell_formula_units_Z 4
_cell_length_a 17.4364
_cell_length_b 6.8334
_cell_length_c 10.535
_cell_volume 1252.782
_citation_journal_id_ASTM JALCEU
_cod_data_source_file silver3-x_144.cif
_cod_data_source_block Ag4Cd1Ge2S7
_cod_original_formula_sum 'Ag4 Cd1 Ge2 S7'
_cod_database_code 1509870

loop_
_symmetry_equiv_pos_as_xyz
x,y,z
x,-y,z+1/2
x+1/2,y+1/2,z
x+1/2,-y+1/2,z+1/2

loop_
_atom_site_label
_atom_site_type_symbol
_atom_site_fract_x
_atom_site_fract_y
_atom_site_fract_z
_atom_site_occupancy
_atom_site_U_iso_or_equiv
Ag2 Ag+1 0.0632 0.315 0.3905 1 0.0
S5 S-2 0.375 0.318 0.329 1 0.0
Ge2 Ge+4 0.639 0.321 0.23 1 0.0
Ge1 Ge+4 0.431 0.171 0.163 1 0.0
S3 S-2 0.233 0.694 0.13 1 0.0
Cd1 Cd+2 0.3456 0.7034 0.2787 1 0.0
S4 S-2 0.344 0.184 0.028 1 0.0
S1 S-2 0.034 0.185 0.612 1 0.0
S7 S-2 0.598 0.16 0.434 1 0.0
S6 S-2 0.473 0.153 0.709 1 0.0
Ag1 Ag+1 0.9995 0.19 0.999 1 0.0
Ag3 Ag+1 0.2055 0.331 0.1106 1 0.0
S2 S-2 0.171 0.153 0.275 1 0.0
Ag4 Ag+1 0.2707 0.1202 0.438 1 0.0
